data_7012014
loop_
_publ_author_name
'Avent, Anthony G.'
'Eaborn, Colin'
'Gorrell, Ian B.'
'Hitchcock, Peter B.'
'Smith, J. David'

_publ_section_title
;
 A crowded lithium diaryloxo{tris(trimethylsilyl)methyl}aluminate and a
 bis(triarylsiloxo){tris(trimethylsilyl)methyl}alane
;
_journal_issue 21
_journal_name_full 'Journal of the Chemical Society, Dalton Transactions'
_journal_page_first 3971
_journal_paper_doi 10.1039/b206770f
_journal_year 2002
_chemical_formula_sum 'C50 H65 Al O3 Si5'
_chemical_formula_weight 881.45
_chemical_name_common '[{(Me3Si)3C}Al(thf)(OSiPh3)2]'
_space_group_IT_number 14
_symmetry_cell_setting monoclinic
_symmetry_space_group_name_Hall '-P 2ybc'
_symmetry_space_group_name_H-M 'P 1 21/c 1'
_atom_sites_solution_hydrogens geom
_atom_sites_solution_primary direct
_atom_sites_solution_secondary difmap
_audit_creation_method SHELXL-97
_cell_angle_alpha 90.00
_cell_angle_beta 101.16(2)
_cell_angle_gamma 90.00
_cell_formula_units_Z 4
_cell_length_a 9.596(2)
_cell_length_b 21.418(5)
_cell_length_c 24.212(9)
_cell_measurement_reflns_used 25
_cell_measurement_temperature 173(2)
_cell_measurement_theta_max 10
_cell_measurement_theta_min 7
_cell_volume 4882(2)
_computing_cell_refinement 'Enraf-Nonius CAD4'
_computing_data_collection 'Enraf-Nonius CAD4'
_computing_molecular_graphics 'CAMERON (Watkin and Pearce,1993)'
_computing_publication_material 'SHELXL-97 (Sheldrick, 1997)'
_computing_structure_refinement 'SHELXL-97 (Sheldrick, 1997)'
_computing_structure_solution 'SHELXS-97 (Sheldrick, 1990)'
_diffrn_ambient_temperature 173(2)
_diffrn_measured_fraction_theta_full 0.999
_diffrn_measured_fraction_theta_max 0.999
_diffrn_measurement_method \w--2\q
_diffrn_radiation_monochromator graphite
_diffrn_radiation_source 'fine-focus sealed tube'
_diffrn_radiation_type MoK\a
_diffrn_radiation_wavelength 0.71073
_diffrn_reflns_av_R_equivalents 0.0458
_diffrn_reflns_av_sigmaI/netI 0.1098
_diffrn_reflns_limit_h_max 11
_diffrn_reflns_limit_h_min 0
_diffrn_reflns_limit_k_max 25
_diffrn_reflns_limit_k_min 0
_diffrn_reflns_limit_l_max 28
_diffrn_reflns_limit_l_min -28
_diffrn_reflns_number 9111
_diffrn_reflns_theta_full 24.97
_diffrn_reflns_theta_max 24.97
_diffrn_reflns_theta_min 2.09
_diffrn_standards_decay_% 0
_diffrn_standards_interval_time 120
_diffrn_standards_number 2
_exptl_absorpt_coefficient_mu 0.204
_exptl_absorpt_correction_T_max 0.9603
_exptl_absorpt_correction_T_min 0.9603
_exptl_absorpt_correction_type none
_exptl_crystal_density_diffrn 1.199
_exptl_crystal_density_method 'not measured'
_exptl_crystal_F_000 1888
_exptl_crystal_size_max 0.20
_exptl_crystal_size_mid 0.20
_exptl_crystal_size_min 0.20
_refine_diff_density_max 0.377
_refine_diff_density_min -0.401
_refine_diff_density_rms 0.069
_refine_ls_extinction_method none
_refine_ls_goodness_of_fit_ref 1.008
_refine_ls_hydrogen_treatment mixed
_refine_ls_matrix_type full
_refine_ls_number_parameters 532
_refine_ls_number_reflns 8576
_refine_ls_number_restraints 0
_refine_ls_restrained_S_all 1.008
_refine_ls_R_factor_all 0.1166
_refine_ls_R_factor_gt 0.0612
_refine_ls_shift/su_max 0.001
_refine_ls_shift/su_mean 0.000
_refine_ls_structure_factor_coef Fsqd
_refine_ls_weighting_details 'calc w=1/[\s^2^(Fo^2^)+(0.0229P)^2^+4.1759P] where P=(Fo^2^+2Fc^2^)/3'
_refine_ls_weighting_scheme calc
_refine_ls_wR_factor_gt 0.1120
_refine_ls_wR_factor_ref 0.1330
_reflns_number_gt 5354
_reflns_number_total 8576
_reflns_threshold_expression >2sigma(I)
_cod_data_source_file b206770f.txt
_cod_data_source_block dec1498
_cod_original_sg_symbol_H-M P2(1)/c
_cod_database_code 7012014

loop_
_symmetry_equiv_pos_as_xyz
'x, y, z'
'x, -y+1/2, z+1/2'
'-x, -y, -z'
'-x, y-1/2, -z-1/2'

loop_
_atom_site_label
_atom_site_type_symbol
_atom_site_fract_x
_atom_site_fract_y
_atom_site_fract_z
_atom_site_U_iso_or_equiv
_atom_site_adp_type
_atom_site_occupancy
_atom_site_symmetry_multiplicity
_atom_site_calc_flag
_atom_site_refinement_flags
_atom_site_disorder_assembly
_atom_site_disorder_group
Al Al 0.19399(12) 0.78336(5) 0.43171(5) 0.0169(3) Uani 1 1 d . . .
Si1 Si 0.23917(12) 0.91204(5) 0.49779(5) 0.0230(3) Uani 1 1 d . . .
Si2 Si 0.16342(12) 0.79389(6) 0.56145(5) 0.0250(3) Uani 1 1 d . . .
Si3 Si 0.45768(12) 0.80680(5) 0.52802(5) 0.0205(3) Uani 1 1 d . . .
Si4 Si 0.17929(11) 0.85566(5) 0.30995(4) 0.0176(2) Uani 1 1 d . . .
Si5 Si 0.29704(13) 0.63796(5) 0.41204(5) 0.0226(3) Uani 1 1 d . . .
O1 O 0.2076(3) 0.82612(11) 0.37254(10) 0.0193(6) Uani 1 1 d . . .
O2 O 0.2461(3) 0.70678(12) 0.42706(10) 0.0224(6) Uani 1 1 d . . .
O3 O -0.0086(3) 0.77125(12) 0.41930(11) 0.0225(6) Uani 1 1 d . . .
C1 C 0.2617(4) 0.82454(17) 0.50613(15) 0.0173(8) Uani 1 1 d . . .
C2 C 0.3678(4) 0.94627(18) 0.45725(17) 0.0282(10) Uani 1 1 d . . .
H2C H 0.3499 0.9289 0.4191 0.042 Uiso 1 1 calc R . .
H2B H 0.4650 0.9361 0.4761 0.042 Uiso 1 1 calc R . .
H2A H 0.3560 0.9917 0.4553 0.042 Uiso 1 1 calc R . .
C3 C 0.2596(5) 0.9573(2) 0.56577(17) 0.0343(11) Uani 1 1 d . . .
H3C H 0.2546 1.0021 0.5576 0.051 Uiso 1 1 calc R . .
H3B H 0.3516 0.9475 0.5896 0.051 Uiso 1 1 calc R . .
H3A H 0.1832 0.9458 0.5854 0.051 Uiso 1 1 calc R . .
C4 C 0.0608(4) 0.93578(19) 0.45660(17) 0.0293(10) Uani 1 1 d . . .
H4C H 0.0470 0.9176 0.4188 0.044 Uiso 1 1 calc R . .
H4B H 0.0560 0.9814 0.4537 0.044 Uiso 1 1 calc R . .
H4A H -0.0138 0.9207 0.4758 0.044 Uiso 1 1 calc R . .
C5 C -0.0220(4) 0.8259(2) 0.55315(18) 0.0356(11) Uani 1 1 d . . .
H5C H -0.0180 0.8716 0.5562 0.053 Uiso 1 1 calc R . .
H5B H -0.0677 0.8089 0.5828 0.053 Uiso 1 1 calc R . .
H5A H -0.0769 0.8141 0.5162 0.053 Uiso 1 1 calc R . .
C6 C 0.1462(5) 0.7061(2) 0.56085(18) 0.0365(11) Uani 1 1 d . . .
H6C H 0.1006 0.6929 0.5918 0.055 Uiso 1 1 calc R . .
H6B H 0.2408 0.6872 0.5655 0.055 Uiso 1 1 calc R . .
H6A H 0.0883 0.6927 0.5249 0.055 Uiso 1 1 calc R . .
C7 C 0.2498(5) 0.8135(2) 0.63601(16) 0.0359(11) Uani 1 1 d . . .
H7C H 0.2497 0.8588 0.6412 0.054 Uiso 1 1 calc R . .
H7B H 0.3479 0.7982 0.6436 0.054 Uiso 1 1 calc R . .
H7A H 0.1969 0.7936 0.6621 0.054 Uiso 1 1 calc R . .
C8 C 0.5632(4) 0.86550(19) 0.57675(17) 0.0293(10) Uani 1 1 d . . .
H8C H 0.5559 0.9065 0.5585 0.044 Uiso 1 1 calc R . .
H8B H 0.6630 0.8526 0.5856 0.044 Uiso 1 1 calc R . .
H8A H 0.5257 0.8680 0.6116 0.044 Uiso 1 1 calc R . .
C9 C 0.5003(5) 0.73172(19) 0.56749(17) 0.0303(10) Uani 1 1 d . . .
H9C H 0.4616 0.7328 0.6021 0.045 Uiso 1 1 calc R . .
H9B H 0.6036 0.7263 0.5771 0.045 Uiso 1 1 calc R . .
H9A H 0.4580 0.6968 0.5439 0.045 Uiso 1 1 calc R . .
C10 C 0.5478(4) 0.8014(2) 0.46579(17) 0.0316(11) Uani 1 1 d . . .
H10C H 0.5044 0.7678 0.4408 0.047 Uiso 1 1 calc R . .
H10B H 0.6490 0.7925 0.4789 0.047 Uiso 1 1 calc R . .
H10A H 0.5371 0.8411 0.4453 0.047 Uiso 1 1 calc R . .
C11 C 0.0492(4) 0.80726(18) 0.26034(16) 0.0206(9) Uani 1 1 d . . .
C12 C 0.0287(4) 0.74434(19) 0.27189(17) 0.0260(10) Uani 1 1 d . . .
H12 H 0.0852 0.7258 0.3043 0.031 Uiso 1 1 calc R . .
C13 C -0.0721(5) 0.7082(2) 0.23713(19) 0.0355(11) Uani 1 1 d . . .
H13 H -0.0855 0.6658 0.2463 0.043 Uiso 1 1 calc R . .
C14 C -0.1530(5) 0.7340(2) 0.18909(19) 0.0401(12) Uani 1 1 d . . .
H14 H -0.2226 0.7096 0.1653 0.048 Uiso 1 1 calc R . .
C15 C -0.1320(5) 0.7952(2) 0.17612(18) 0.0384(12) Uani 1 1 d . . .
H15 H -0.1865 0.8129 0.1429 0.046 Uiso 1 1 calc R . .
C16 C -0.0321(5) 0.8313(2) 0.21095(17) 0.0313(11) Uani 1 1 d . . .
H16 H -0.0187 0.8735 0.2010 0.038 Uiso 1 1 calc R . .
C17 C 0.1036(4) 0.93685(18) 0.31007(15) 0.0203(9) Uani 1 1 d . . .
C18 C 0.1923(5) 0.98919(18) 0.32205(16) 0.0269(10) Uani 1 1 d . . .
H18 H 0.2923 0.9839 0.3275 0.032 Uiso 1 1 calc R . .
C19 C 0.1372(5) 1.04810(19) 0.32604(17) 0.0325(11) Uani 1 1 d . . .
H19 H 0.1997 1.0825 0.3356 0.039 Uiso 1 1 calc R . .
C20 C -0.0082(5) 1.0577(2) 0.31621(17) 0.0338(11) Uani 1 1 d . . .
H20 H -0.0456 1.0985 0.3184 0.041 Uiso 1 1 calc R . .
C21 C -0.0985(5) 1.0071(2) 0.30316(18) 0.0315(11) Uani 1 1 d . . .
H21 H -0.1985 1.0130 0.2962 0.038 Uiso 1 1 calc R . .
C22 C -0.0421(4) 0.94801(19) 0.30028(16) 0.0233(9) Uani 1 1 d . . .
H22 H -0.1052 0.9137 0.2913 0.028 Uiso 1 1 calc R . .
C23 C 0.3457(4) 0.86437(18) 0.28144(16) 0.0212(9) Uani 1 1 d . . .
C24 C 0.4729(4) 0.8843(2) 0.31462(18) 0.0322(11) Uani 1 1 d . . .
H24 H 0.4796 0.8876 0.3542 0.039 Uiso 1 1 calc R . .
C25 C 0.5899(5) 0.8994(2) 0.2917(2) 0.0424(13) Uani 1 1 d . . .
H25 H 0.6743 0.9141 0.3153 0.051 Uiso 1 1 calc R . .
C26 C 0.5838(5) 0.8930(2) 0.2345(2) 0.0444(13) Uani 1 1 d . . .
H26 H 0.6646 0.9027 0.2188 0.053 Uiso 1 1 calc R . .
C27 C 0.4621(5) 0.8728(2) 0.2007(2) 0.0417(13) Uani 1 1 d . . .
H27 H 0.4583 0.8684 0.1614 0.050 Uiso 1 1 calc R . .
C28 C 0.3430(5) 0.8587(2) 0.22329(17) 0.0313(11) Uani 1 1 d . . .
H28 H 0.2586 0.8451 0.1991 0.038 Uiso 1 1 calc R . .
C29 C 0.3825(4) 0.63981(19) 0.34859(16) 0.0274(10) Uani 1 1 d . . .
C30 C 0.4335(5) 0.5850(2) 0.32871(19) 0.0410(12) Uani 1 1 d . . .
H30 H 0.4194 0.5465 0.3464 0.049 Uiso 1 1 calc R . .
C31 C 0.5044(5) 0.5850(2) 0.2839(2) 0.0454(13) Uani 1 1 d . . .
H31 H 0.5381 0.5469 0.2712 0.054 Uiso 1 1 calc R . .
C32 C 0.5255(5) 0.6404(2) 0.25782(18) 0.0393(12) Uani 1 1 d . . .
H32 H 0.5749 0.6407 0.2274 0.047 Uiso 1 1 calc R . .
C33 C 0.4749(4) 0.6955(2) 0.27601(17) 0.0323(11) Uani 1 1 d . . .
H33 H 0.4875 0.7336 0.2575 0.039 Uiso 1 1 calc R . .
C34 C 0.4055(4) 0.6952(2) 0.32126(17) 0.0265(10) Uani 1 1 d . . .
H34 H 0.3730 0.7335 0.3339 0.032 Uiso 1 1 calc R . .
C35 C 0.1393(5) 0.58433(18) 0.39700(17) 0.0264(10) Uani 1 1 d . . .
C36 C 0.0613(5) 0.56646(19) 0.43809(18) 0.0327(11) Uani 1 1 d . . .
H36 H 0.0914 0.5810 0.4756 0.039 Uiso 1 1 calc R . .
C37 C -0.0571(5) 0.5287(2) 0.4261(2) 0.0410(12) Uani 1 1 d . . .
H37 H -0.1064 0.5174 0.4551 0.049 Uiso 1 1 calc R . .
C38 C -0.1038(6) 0.5071(2) 0.3719(2) 0.0486(14) Uani 1 1 d . . .
H38 H -0.1849 0.4809 0.3635 0.058 Uiso 1 1 calc R . .
C39 C -0.0315(6) 0.5241(2) 0.3302(2) 0.0493(14) Uani 1 1 d . . .
H39 H -0.0636 0.5096 0.2928 0.059 Uiso 1 1 calc R . .
C40 C 0.0878(5) 0.5620(2) 0.34243(18) 0.0363(11) Uani 1 1 d . . .
H40 H 0.1358 0.5731 0.3130 0.044 Uiso 1 1 calc R . .
C41 C 0.4355(5) 0.60596(18) 0.47125(17) 0.0264(10) Uani 1 1 d . . .
C42 C 0.5778(5) 0.6182(2) 0.47148(19) 0.0355(11) Uani 1 1 d . . .
H42 H 0.6027 0.6404 0.4408 0.043 Uiso 1 1 calc R . .
C43 C 0.6850(5) 0.5990(2) 0.5155(2) 0.0453(13) Uani 1 1 d . . .
H43 H 0.7816 0.6073 0.5142 0.054 Uiso 1 1 calc R . .
C44 C 0.6507(6) 0.5678(2) 0.5608(2) 0.0431(13) Uani 1 1 d . . .
H44 H 0.7231 0.5554 0.5914 0.052 Uiso 1 1 calc R . .
C45 C 0.5121(6) 0.5551(2) 0.56131(19) 0.0419(13) Uani 1 1 d . . .
H45 H 0.4886 0.5329 0.5923 0.050 Uiso 1 1 calc R . .
C46 C 0.4044(5) 0.57359(19) 0.51764(17) 0.0324(11) Uani 1 1 d . . .
H46 H 0.3085 0.5642 0.5192 0.039 Uiso 1 1 calc R . .
C47 C -0.0800(5) 0.7131(2) 0.42980(19) 0.0345(11) Uani 1 1 d . . .
H47B H -0.1330 0.7184 0.4607 0.041 Uiso 1 1 calc R . .
H47A H -0.0107 0.6787 0.4395 0.041 Uiso 1 1 calc R . .
C48 C -0.1785(5) 0.7007(2) 0.37523(19) 0.0398(12) Uani 1 1 d . . .
H48B H -0.2593 0.6744 0.3809 0.048 Uiso 1 1 calc R . .
H48A H -0.1283 0.6796 0.3484 0.048 Uiso 1 1 calc R . .
C49 C -0.2291(4) 0.7653(2) 0.35404(18) 0.0349(11) Uani 1 1 d . . .
H49B H -0.2343 0.7686 0.3129 0.042 Uiso 1 1 calc R . .
H49A H -0.3241 0.7743 0.3624 0.042 Uiso 1 1 calc R . .
C50 C -0.1193(4) 0.8101(2) 0.38540(17) 0.0285(10) Uani 1 1 d . . .
H50B H -0.0786 0.8360 0.3586 0.034 Uiso 1 1 calc R . .
H50A H -0.1628 0.8380 0.4099 0.034 Uiso 1 1 calc R . .

loop_
_atom_site_aniso_label
_atom_site_aniso_U_11
_atom_site_aniso_U_22
_atom_site_aniso_U_33
_atom_site_aniso_U_23
_atom_site_aniso_U_13
_atom_site_aniso_U_12
Al 0.0188(6) 0.0177(6) 0.0139(6) -0.0004(5) 0.0024(5) -0.0003(5)
Si1 0.0275(6) 0.0210(6) 0.0188(6) -0.0030(5) 0.0000(5) 0.0044(5)
Si2 0.0259(6) 0.0331(7) 0.0165(6) 0.0006(5) 0.0057(5) 0.0004(5)
Si3 0.0200(6) 0.0226(6) 0.0179(6) -0.0011(5) 0.0008(5) 0.0015(5)
Si4 0.0186(6) 0.0180(6) 0.0162(6) 0.0004(5) 0.0032(5) -0.0016(5)
Si5 0.0328(7) 0.0173(6) 0.0183(6) 0.0007(5) 0.0066(5) 0.0012(5)
O1 0.0229(15) 0.0186(14) 0.0158(14) 0.0027(11) 0.0021(11) -0.0012(12)
O2 0.0306(16) 0.0183(14) 0.0188(14) 0.0002(12) 0.0062(12) -0.0004(12)
O3 0.0174(14) 0.0262(15) 0.0237(15) 0.0031(12) 0.0037(12) -0.0043(12)
C1 0.017(2) 0.017(2) 0.016(2) 0.0031(16) -0.0007(16) 0.0019(17)
C2 0.035(3) 0.019(2) 0.028(2) 0.0012(18) -0.002(2) -0.0008(19)
C3 0.042(3) 0.030(3) 0.028(3) -0.010(2) -0.001(2) 0.007(2)
C4 0.033(3) 0.028(2) 0.026(2) -0.0010(19) 0.002(2) 0.011(2)
C5 0.033(3) 0.052(3) 0.024(2) 0.006(2) 0.012(2) 0.004(2)
C6 0.043(3) 0.038(3) 0.028(2) 0.006(2) 0.008(2) -0.005(2)
C7 0.041(3) 0.048(3) 0.018(2) -0.001(2) 0.005(2) 0.004(2)
C8 0.029(2) 0.030(2) 0.024(2) 0.001(2) -0.0067(19) 0.003(2)
C9 0.032(3) 0.031(2) 0.024(2) 0.0025(19) -0.003(2) 0.007(2)
C10 0.025(2) 0.043(3) 0.027(2) 0.000(2) 0.0052(19) 0.002(2)
C11 0.021(2) 0.023(2) 0.018(2) -0.0019(17) 0.0049(17) 0.0002(18)
C12 0.027(2) 0.028(2) 0.023(2) -0.0036(19) 0.0051(19) -0.0026(19)
C13 0.041(3) 0.026(2) 0.042(3) -0.010(2) 0.015(2) -0.014(2)
C14 0.039(3) 0.048(3) 0.031(3) -0.018(2) 0.001(2) -0.017(2)
C15 0.036(3) 0.053(3) 0.022(2) -0.007(2) -0.006(2) -0.001(2)
C16 0.034(3) 0.031(2) 0.025(2) -0.001(2) -0.001(2) 0.000(2)
C17 0.025(2) 0.020(2) 0.016(2) 0.0038(17) 0.0027(17) 0.0020(18)
C18 0.029(2) 0.026(2) 0.022(2) 0.0043(18) -0.0047(19) -0.001(2)
C19 0.046(3) 0.021(2) 0.028(3) 0.0014(19) 0.001(2) -0.002(2)
C20 0.054(3) 0.026(2) 0.024(2) 0.0017(19) 0.012(2) 0.010(2)
C21 0.031(3) 0.034(3) 0.033(3) 0.005(2) 0.014(2) 0.010(2)
C22 0.023(2) 0.026(2) 0.021(2) 0.0046(18) 0.0040(18) -0.0017(19)
C23 0.022(2) 0.017(2) 0.025(2) 0.0029(18) 0.0058(18) 0.0029(17)
C24 0.023(2) 0.047(3) 0.028(3) 0.007(2) 0.007(2) 0.001(2)
C25 0.021(2) 0.066(4) 0.041(3) 0.005(3) 0.008(2) -0.002(2)
C26 0.031(3) 0.056(3) 0.054(3) 0.008(3) 0.026(3) 0.002(2)
C27 0.057(3) 0.043(3) 0.032(3) 0.003(2) 0.026(3) 0.000(3)
C28 0.035(3) 0.036(3) 0.024(2) -0.004(2) 0.012(2) -0.007(2)
C29 0.035(3) 0.027(2) 0.021(2) 0.0043(19) 0.0068(19) 0.002(2)
C30 0.064(3) 0.031(3) 0.032(3) 0.004(2) 0.017(3) 0.015(3)
C31 0.059(3) 0.046(3) 0.036(3) -0.005(2) 0.021(3) 0.018(3)
C32 0.036(3) 0.064(3) 0.020(2) -0.002(2) 0.009(2) 0.009(3)
C33 0.033(3) 0.042(3) 0.021(2) 0.006(2) 0.003(2) -0.009(2)
C34 0.025(2) 0.028(2) 0.026(2) -0.0016(19) 0.0043(19) 0.0007(19)
C35 0.042(3) 0.017(2) 0.020(2) 0.0011(18) 0.005(2) -0.001(2)
C36 0.047(3) 0.026(2) 0.025(2) -0.0023(19) 0.007(2) -0.006(2)
C37 0.052(3) 0.036(3) 0.038(3) -0.002(2) 0.019(3) -0.012(2)
C38 0.053(3) 0.040(3) 0.052(3) -0.011(3) 0.009(3) -0.023(3)
C39 0.061(4) 0.052(3) 0.033(3) -0.012(3) 0.006(3) -0.015(3)
C40 0.049(3) 0.033(3) 0.026(3) -0.005(2) 0.007(2) -0.007(2)
C41 0.042(3) 0.014(2) 0.024(2) -0.0022(18) 0.009(2) 0.0070(19)
C42 0.043(3) 0.031(3) 0.032(3) 0.001(2) 0.007(2) 0.006(2)
C43 0.041(3) 0.044(3) 0.048(3) -0.011(3) 0.001(3) 0.013(2)
C44 0.054(3) 0.034(3) 0.033(3) -0.003(2) -0.012(2) 0.020(3)
C45 0.069(4) 0.029(3) 0.025(3) 0.003(2) 0.002(3) 0.012(3)
C46 0.049(3) 0.021(2) 0.028(2) 0.0027(19) 0.009(2) 0.002(2)
C47 0.035(3) 0.029(3) 0.041(3) 0.006(2) 0.010(2) -0.012(2)
C48 0.036(3) 0.046(3) 0.036(3) 0.000(2) 0.002(2) -0.015(2)
C49 0.022(2) 0.054(3) 0.027(3) -0.001(2) 0.0012(19) 0.000(2)
C50 0.023(2) 0.034(3) 0.028(2) 0.010(2) 0.0042(19) 0.005(2)

loop_
_atom_type_symbol
_atom_type_description
_atom_type_scat_dispersion_real
_atom_type_scat_dispersion_imag
_atom_type_scat_source
C C 0.0033 0.0016 'International Tables Vol C Tables 4.2.6.8 and 6.1.1.4'
H H 0.0000 0.0000 'International Tables Vol C Tables 4.2.6.8 and 6.1.1.4'
Al Al 0.0645 0.0514 'International Tables Vol C Tables 4.2.6.8 and 6.1.1.4'
O O 0.0106 0.0060 'International Tables Vol C Tables 4.2.6.8 and 6.1.1.4'
Si Si 0.0817 0.0704 'International Tables Vol C Tables 4.2.6.8 and 6.1.1.4'

loop_
_geom_angle_atom_site_label_1
_geom_angle_atom_site_label_2
_geom_angle_atom_site_label_3
_geom_angle
_geom_angle_site_symmetry_1
_geom_angle_site_symmetry_3
_geom_angle_publ_flag
O2 Al O1 112.37(13) . . ?
O2 Al O3 99.13(13) . . ?
O1 Al O3 100.27(13) . . ?
O2 Al C1 115.52(15) . . ?
O1 Al C1 116.78(15) . . ?
O3 Al C1 110.00(14) . . ?
C2 Si1 C4 103.98(19) . . ?
C2 Si1 C3 106.8(2) . . ?
C4 Si1 C3 104.74(19) . . ?
C2 Si1 C1 111.79(18) . . ?
C4 Si1 C1 113.48(18) . . ?
C3 Si1 C1 115.15(18) . . ?
C5 Si2 C7 104.7(2) . . ?
C5 Si2 C6 106.4(2) . . ?
C7 Si2 C6 104.5(2) . . ?
C5 Si2 C1 112.78(18) . . ?
C7 Si2 C1 114.40(19) . . ?
C6 Si2 C1 113.19(19) . . ?
C9 Si3 C8 102.46(19) . . ?
C9 Si3 C10 105.5(2) . . ?
C8 Si3 C10 105.6(2) . . ?
C9 Si3 C1 114.97(18) . . ?
C8 Si3 C1 115.29(18) . . ?
C10 Si3 C1 112.00(18) . . ?
O1 Si4 C23 112.64(16) . . ?
O1 Si4 C11 110.84(16) . . ?
C23 Si4 C11 109.29(18) . . ?
O1 Si4 C17 110.78(15) . . ?
C23 Si4 C17 105.41(17) . . ?
C11 Si4 C17 107.63(18) . . ?
O2 Si5 C29 111.34(17) . . ?
O2 Si5 C35 109.51(17) . . ?
C29 Si5 C35 108.51(19) . . ?
O2 Si5 C41 111.08(16) . . ?
C29 Si5 C41 105.95(19) . . ?
C35 Si5 C41 110.37(18) . . ?
Si4 O1 Al 163.71(18) . . ?
Si5 O2 Al 170.42(18) . . ?
C47 O3 C50 105.5(3) . . ?
C47 O3 Al 125.3(2) . . ?
C50 O3 Al 127.6(2) . . ?
Si3 C1 Si1 108.39(19) . . ?
Si3 C1 Si2 109.61(18) . . ?
Si1 C1 Si2 110.84(19) . . ?
Si3 C1 Al 107.22(18) . . ?
Si1 C1 Al 109.29(18) . . ?
Si2 C1 Al 111.38(19) . . ?
C16 C11 C12 116.8(4) . . ?
C16 C11 Si4 122.6(3) . . ?
C12 C11 Si4 120.5(3) . . ?
C13 C12 C11 121.6(4) . . ?
C14 C13 C12 119.9(4) . . ?
C15 C14 C13 119.4(4) . . ?
C14 C15 C16 120.7(4) . . ?
C15 C16 C11 121.5(4) . . ?
C22 C17 C18 116.6(4) . . ?
C22 C17 Si4 122.2(3) . . ?
C18 C17 Si4 121.2(3) . . ?
C19 C18 C17 121.3(4) . . ?
C18 C19 C20 120.7(4) . . ?
C21 C20 C19 119.3(4) . . ?
C22 C21 C20 119.6(4) . . ?
C21 C22 C17 122.5(4) . . ?
C24 C23 C28 116.6(4) . . ?
C24 C23 Si4 122.3(3) . . ?
C28 C23 Si4 120.6(3) . . ?
C25 C24 C23 122.0(4) . . ?
C26 C25 C24 119.9(5) . . ?
C27 C26 C25 119.9(4) . . ?
C26 C27 C28 120.5(4) . . ?
C27 C28 C23 121.1(4) . . ?
C30 C29 C34 117.0(4) . . ?
C30 C29 Si5 120.2(3) . . ?
C34 C29 Si5 122.7(3) . . ?
C31 C30 C29 121.9(4) . . ?
C32 C31 C30 119.7(4) . . ?
C31 C32 C33 119.9(4) . . ?
C32 C33 C34 120.1(4) . . ?
C33 C34 C29 121.4(4) . . ?
C40 C35 C36 115.7(4) . . ?
C40 C35 Si5 121.0(3) . . ?
C36 C35 Si5 123.2(3) . . ?
C37 C36 C35 122.7(4) . . ?
C36 C37 C38 119.9(4) . . ?
C37 C38 C39 119.4(5) . . ?
C38 C39 C40 120.5(5) . . ?
C39 C40 C35 121.8(4) . . ?
C42 C41 C46 116.9(4) . . ?
C42 C41 Si5 118.8(3) . . ?
C46 C41 Si5 124.2(4) . . ?
C41 C42 C43 121.8(5) . . ?
C44 C43 C42 119.9(5) . . ?
C45 C44 C43 119.2(5) . . ?
C44 C45 C46 121.5(5) . . ?
C45 C46 C41 120.7(5) . . ?
O3 C47 C48 103.5(3) . . ?
C47 C48 C49 104.1(4) . . ?
C50 C49 C48 105.1(3) . . ?
O3 C50 C49 106.2(3) . . ?

loop_
_geom_bond_atom_site_label_1
_geom_bond_atom_site_label_2
_geom_bond_distance
_geom_bond_site_symmetry_2
_geom_bond_publ_flag
Al O2 1.725(3) . ?
Al O1 1.727(3) . ?
Al O3 1.927(3) . ?
Al C1 1.998(4) . ?
Si1 C2 1.869(4) . ?
Si1 C4 1.877(4) . ?
Si1 C3 1.887(4) . ?
Si1 C1 1.893(4) . ?
Si2 C5 1.881(4) . ?
Si2 C7 1.882(4) . ?
Si2 C6 1.887(4) . ?
Si2 C1 1.898(4) . ?
Si3 C9 1.875(4) . ?
Si3 C8 1.880(4) . ?
Si3 C10 1.881(4) . ?
Si3 C1 1.891(4) . ?
Si4 O1 1.616(3) . ?
Si4 C23 1.868(4) . ?
Si4 C11 1.870(4) . ?
Si4 C17 1.885(4) . ?
Si5 O2 1.616(3) . ?
Si5 C29 1.877(4) . ?
Si5 C35 1.879(4) . ?
Si5 C41 1.885(4) . ?
O3 C47 1.467(5) . ?
O3 C50 1.468(4) . ?
C11 C16 1.394(5) . ?
C11 C12 1.398(5) . ?
C12 C13 1.389(6) . ?
C13 C14 1.383(6) . ?
C14 C15 1.372(6) . ?
C15 C16 1.384(6) . ?
C17 C22 1.392(5) . ?
C17 C18 1.404(5) . ?
C18 C19 1.379(6) . ?
C19 C20 1.385(6) . ?
C20 C21 1.384(6) . ?
C21 C22 1.384(5) . ?
C23 C24 1.392(6) . ?
C23 C28 1.409(5) . ?
C24 C25 1.383(6) . ?
C25 C26 1.382(6) . ?
C26 C27 1.361(7) . ?
C27 C28 1.391(6) . ?
C29 C30 1.393(6) . ?
C29 C34 1.397(5) . ?
C30 C31 1.387(6) . ?
C31 C32 1.379(7) . ?
C32 C33 1.379(6) . ?
C33 C34 1.388(5) . ?
C35 C40 1.402(6) . ?
C35 C36 1.409(6) . ?
C36 C37 1.379(6) . ?
C37 C38 1.380(6) . ?
C38 C39 1.380(7) . ?
C39 C40 1.388(6) . ?
C41 C42 1.390(6) . ?
C41 C46 1.400(6) . ?
C42 C43 1.392(6) . ?
C43 C44 1.378(7) . ?
C44 C45 1.360(7) . ?
C45 C46 1.386(6) . ?
C47 C48 1.492(6) . ?
C48 C49 1.522(6) . ?
C49 C50 1.515(6) . ?

loop_
_geom_torsion_atom_site_label_1
_geom_torsion_atom_site_label_2
_geom_torsion_atom_site_label_3
_geom_torsion_atom_site_label_4
_geom_torsion
_geom_torsion_site_symmetry_1
_geom_torsion_site_symmetry_2
_geom_torsion_site_symmetry_3
_geom_torsion_site_symmetry_4
_geom_torsion_publ_flag
C23 Si4 O1 Al -139.8(6) . . . . ?
C11 Si4 O1 Al -17.0(7) . . . . ?
C17 Si4 O1 Al 102.4(6) . . . . ?
O2 Al O1 Si4 77.6(7) . . . . ?
O3 Al O1 Si4 -26.9(7) . . . . ?
C1 Al O1 Si4 -145.6(6) . . . . ?
C29 Si5 O2 Al 18.4(12) . . . . ?
C35 Si5 O2 Al -101.6(11) . . . . ?
C41 Si5 O2 Al 136.2(11) . . . . ?
O1 Al O2 Si5 -6.2(12) . . . . ?
O3 Al O2 Si5 98.9(11) . . . . ?
C1 Al O2 Si5 -143.6(11) . . . . ?
O2 Al O3 C47 23.9(3) . . . . ?
O1 Al O3 C47 138.8(3) . . . . ?
C1 Al O3 C47 -97.6(3) . . . . ?
O2 Al O3 C50 -139.3(3) . . . . ?
O1 Al O3 C50 -24.4(3) . . . . ?
C1 Al O3 C50 99.2(3) . . . . ?
C9 Si3 C1 Si1 154.99(19) . . . . ?
C8 Si3 C1 Si1 36.1(3) . . . . ?
C10 Si3 C1 Si1 -84.6(2) . . . . ?
C9 Si3 C1 Si2 33.9(3) . . . . ?
C8 Si3 C1 Si2 -85.0(2) . . . . ?
C10 Si3 C1 Si2 154.3(2) . . . . ?
C9 Si3 C1 Al -87.1(2) . . . . ?
C8 Si3 C1 Al 153.96(18) . . . . ?
C10 Si3 C1 Al 33.2(2) . . . . ?
C2 Si1 C1 Si3 45.9(2) . . . . ?
C4 Si1 C1 Si3 163.12(18) . . . . ?
C3 Si1 C1 Si3 -76.2(2) . . . . ?
C2 Si1 C1 Si2 166.24(18) . . . . ?
C4 Si1 C1 Si2 -76.5(2) . . . . ?
C3 Si1 C1 Si2 44.1(3) . . . . ?
C2 Si1 C1 Al -70.6(2) . . . . ?
C4 Si1 C1 Al 46.6(2) . . . . ?
C3 Si1 C1 Al 167.27(19) . . . . ?
C5 Si2 C1 Si3 165.8(2) . . . . ?
C7 Si2 C1 Si3 46.4(3) . . . . ?
C6 Si2 C1 Si3 -73.3(2) . . . . ?
C5 Si2 C1 Si1 46.2(3) . . . . ?
C7 Si2 C1 Si1 -73.2(2) . . . . ?
C6 Si2 C1 Si1 167.1(2) . . . . ?
C5 Si2 C1 Al -75.7(2) . . . . ?
C7 Si2 C1 Al 164.8(2) . . . . ?
C6 Si2 C1 Al 45.2(3) . . . . ?
O2 Al C1 Si3 47.2(2) . . . . ?
O1 Al C1 Si3 -88.30(19) . . . . ?
O3 Al C1 Si3 158.36(15) . . . . ?
O2 Al C1 Si1 164.49(16) . . . . ?
O1 Al C1 Si1 29.0(2) . . . . ?
O3 Al C1 Si1 -84.4(2) . . . . ?
O2 Al C1 Si2 -72.7(2) . . . . ?
O1 Al C1 Si2 151.79(16) . . . . ?
O3 Al C1 Si2 38.4(2) . . . . ?
O1 Si4 C11 C16 156.6(3) . . . . ?
C23 Si4 C11 C16 -78.7(4) . . . . ?
C17 Si4 C11 C16 35.3(4) . . . . ?
O1 Si4 C11 C12 -23.0(4) . . . . ?
C23 Si4 C11 C12 101.8(3) . . . . ?
C17 Si4 C11 C12 -144.2(3) . . . . ?
C16 C11 C12 C13 -2.7(6) . . . . ?
Si4 C11 C12 C13 176.9(3) . . . . ?
C11 C12 C13 C14 1.4(7) . . . . ?
C12 C13 C14 C15 0.4(7) . . . . ?
C13 C14 C15 C16 -0.8(7) . . . . ?
C14 C15 C16 C11 -0.6(7) . . . . ?
C12 C11 C16 C15 2.3(6) . . . . ?
Si4 C11 C16 C15 -177.3(3) . . . . ?
O1 Si4 C17 C22 -91.4(3) . . . . ?
C23 Si4 C17 C22 146.5(3) . . . . ?
C11 Si4 C17 C22 29.9(4) . . . . ?
O1 Si4 C17 C18 86.4(3) . . . . ?
C23 Si4 C17 C18 -35.7(4) . . . . ?
C11 Si4 C17 C18 -152.3(3) . . . . ?
C22 C17 C18 C19 2.5(6) . . . . ?
Si4 C17 C18 C19 -175.4(3) . . . . ?
C17 C18 C19 C20 -2.4(6) . . . . ?
C18 C19 C20 C21 1.1(6) . . . . ?
C19 C20 C21 C22 0.1(6) . . . . ?
C20 C21 C22 C17 0.0(6) . . . . ?
C18 C17 C22 C21 -1.3(6) . . . . ?
Si4 C17 C22 C21 176.6(3) . . . . ?
O1 Si4 C23 C24 -40.1(4) . . . . ?
C11 Si4 C23 C24 -163.8(3) . . . . ?
C17 Si4 C23 C24 80.8(4) . . . . ?
O1 Si4 C23 C28 148.2(3) . . . . ?
C11 Si4 C23 C28 24.5(4) . . . . ?
C17 Si4 C23 C28 -90.9(4) . . . . ?
C28 C23 C24 C25 1.6(6) . . . . ?
Si4 C23 C24 C25 -170.4(4) . . . . ?
C23 C24 C25 C26 -2.0(7) . . . . ?
C24 C25 C26 C27 1.1(8) . . . . ?
C25 C26 C27 C28 0.2(8) . . . . ?
C26 C27 C28 C23 -0.5(7) . . . . ?
C24 C23 C28 C27 -0.3(6) . . . . ?
Si4 C23 C28 C27 171.8(3) . . . . ?
O2 Si5 C29 C30 -179.9(4) . . . . ?
C35 Si5 C29 C30 -59.3(4) . . . . ?
C41 Si5 C29 C30 59.2(4) . . . . ?
O2 Si5 C29 C34 3.8(4) . . . . ?
C35 Si5 C29 C34 124.4(4) . . . . ?
C41 Si5 C29 C34 -117.0(4) . . . . ?
C34 C29 C30 C31 0.1(7) . . . . ?
Si5 C29 C30 C31 -176.3(4) . . . . ?
C29 C30 C31 C32 -0.1(8) . . . . ?
C30 C31 C32 C33 -0.7(7) . . . . ?
C31 C32 C33 C34 1.4(7) . . . . ?
C32 C33 C34 C29 -1.4(6) . . . . ?
C30 C29 C34 C33 0.6(6) . . . . ?
Si5 C29 C34 C33 177.0(3) . . . . ?
O2 Si5 C35 C40 110.6(4) . . . . ?
C29 Si5 C35 C40 -11.1(4) . . . . ?
C41 Si5 C35 C40 -126.8(4) . . . . ?
O2 Si5 C35 C36 -66.1(4) . . . . ?
C29 Si5 C35 C36 172.1(3) . . . . ?
C41 Si5 C35 C36 56.4(4) . . . . ?
C40 C35 C36 C37 0.9(6) . . . . ?
Si5 C35 C36 C37 177.9(4) . . . . ?
C35 C36 C37 C38 -0.4(7) . . . . ?
C36 C37 C38 C39 -0.3(8) . . . . ?
C37 C38 C39 C40 0.5(8) . . . . ?
C38 C39 C40 C35 0.1(8) . . . . ?
C36 C35 C40 C39 -0.8(7) . . . . ?
Si5 C35 C40 C39 -177.8(4) . . . . ?
O2 Si5 C41 C42 -89.5(3) . . . . ?
C29 Si5 C41 C42 31.5(4) . . . . ?
C35 Si5 C41 C42 148.8(3) . . . . ?
O2 Si5 C41 C46 86.2(4) . . . . ?
C29 Si5 C41 C46 -152.8(3) . . . . ?
C35 Si5 C41 C46 -35.5(4) . . . . ?
C46 C41 C42 C43 0.4(6) . . . . ?
Si5 C41 C42 C43 176.4(3) . . . . ?
C41 C42 C43 C44 -1.2(7) . . . . ?
C42 C43 C44 C45 1.5(7) . . . . ?
C43 C44 C45 C46 -1.1(7) . . . . ?
C44 C45 C46 C41 0.3(7) . . . . ?
C42 C41 C46 C45 0.0(6) . . . . ?
Si5 C41 C46 C45 -175.8(3) . . . . ?
C50 O3 C47 C48 39.5(4) . . . . ?
Al O3 C47 C48 -126.7(3) . . . . ?
O3 C47 C48 C49 -36.5(4) . . . . ?
C47 C48 C49 C50 20.1(5) . . . . ?
C47 O3 C50 C49 -26.6(4) . . . . ?
Al O3 C50 C49 139.2(3) . . . . ?
C48 C49 C50 O3 3.6(4) . . . . ?
